data_7714001
loop_
_publ_author_name
'Chen, Ying-Jun'
'Dou, Chang-Xun'
'Yin, Pei-Pei'
'Chen, Jun-Ting'
'Yang, Xiao-Gang'
'Li, Bo'
'Ma, Lufang'
'Wang, Liya'

_publ_section_title
;
 U-type \p-conjugated phosphorescent ligand sensitized lanthanide
 metal--organic frameworks for efficient white-light-emitting diode
;
_journal_name_full 'Dalton Transactions'
_journal_paper_doi 10.1039/D3DT01869E
_journal_year 2023
_chemical_formula_moiety 'C21 H16 Gd N O13'
_chemical_formula_sum 'C21 H16 Gd N O13'
_chemical_formula_weight 647.60
_space_group_crystal_system triclinic
_space_group_IT_number 2
_space_group_name_Hall '-P 1'
_space_group_name_H-M_alt 'P -1'
_atom_sites_solution_hydrogens mixed
_atom_sites_solution_primary dual
_audit_creation_date 2023-09-06
_audit_creation_method
;
Olex2 1.2
(compiled 2018.05.29 svn.r3508 for OlexSys, GUI svn.r5506)
;
_audit_update_record
;
2023-09-11 deposited with the CCDC.	2023-09-20 downloaded from the CCDC.
;
_cell_angle_alpha 79.147(4)
_cell_angle_beta 84.538(4)
_cell_angle_gamma 65.581(5)
_cell_formula_units_Z 2
_cell_length_a 9.2225(5)
_cell_length_b 9.4553(5)
_cell_length_c 14.1239(6)
_cell_measurement_reflns_used 5850
_cell_measurement_temperature 293(2)
_cell_measurement_theta_max 28.6710
_cell_measurement_theta_min 4.0280
_cell_volume 1101.19(11)
_computing_cell_refinement 'CrysAlisPro 1.171.42.92a (Rigaku OD, 2023)'
_computing_data_collection 'CrysAlisPro 1.171.42.92a (Rigaku OD, 2023)'
_computing_data_reduction 'CrysAlisPro 1.171.42.92a (Rigaku OD, 2023)'
_computing_molecular_graphics 'Olex2 (Dolomanov et al., 2009)'
_computing_publication_material 'Olex2 (Dolomanov et al., 2009)'
_computing_structure_refinement 'ShelXL (Sheldrick, 2015)'
_computing_structure_solution 'ShelXT (Sheldrick, 2015)'
_diffrn_ambient_temperature 293(2)
_diffrn_detector 'CCD plate'
_diffrn_detector_area_resol_mean 8.0584
_diffrn_detector_type EosS2
_diffrn_measured_fraction_theta_full 0.996
_diffrn_measured_fraction_theta_max 0.848
_diffrn_measurement_details
;
List of Runs (angles in degrees, time in seconds):

  # Type    Start    End  Width  t~exp~   \w     \q     \k     \f   Frames
#--------------------------------------------------------------------------
  1  \w    -43.00  22.00   1.00    3.02    --  -15.84  77.00  90.00   65
  2  \w    -42.00  11.00   1.00    3.02    --  -15.84 -77.00 150.00   53
  3  \w    -33.00   3.00   1.00    3.02    --  -15.84 -77.00 -60.00   36
  4  \w    -17.00  11.00   1.00    3.02    --  -15.84 -77.00 -30.00   28
  5  \w    -24.00  83.00   1.00    3.02    --   16.78   0.00-120.00  107
  6  \w     -2.00  86.00   1.00    3.02    --   16.78  38.00 -60.00   88
;
_diffrn_measurement_device 'four-circle diffractometer'
_diffrn_measurement_device_type 'SuperNova, Single source at offset/far, EosS2'
_diffrn_measurement_method '\w scans'
_diffrn_orient_matrix_type 'CrysAlisPro convention (1999,Acta A55,543-557)'
_diffrn_orient_matrix_UB_11 -0.0526419000
_diffrn_orient_matrix_UB_12 -0.0386668000
_diffrn_orient_matrix_UB_13 0.0071112000
_diffrn_orient_matrix_UB_21 0.0612278000
_diffrn_orient_matrix_UB_22 -0.0693313000
_diffrn_orient_matrix_UB_23 0.0230440000
_diffrn_orient_matrix_UB_31 -0.0248410000
_diffrn_orient_matrix_UB_32 0.0259580000
_diffrn_orient_matrix_UB_33 0.0451013000
_diffrn_radiation_monochromator mirror
_diffrn_radiation_probe x-ray
_diffrn_radiation_type MoK\a
_diffrn_radiation_wavelength 0.71073
_diffrn_reflns_av_R_equivalents 0.0284
_diffrn_reflns_av_unetI/netI 0.0508
_diffrn_reflns_Laue_measured_fraction_full 0.996
_diffrn_reflns_Laue_measured_fraction_max 0.848
_diffrn_reflns_limit_h_max 12
_diffrn_reflns_limit_h_min -11
_diffrn_reflns_limit_k_max 8
_diffrn_reflns_limit_k_min -12
_diffrn_reflns_limit_l_max 19
_diffrn_reflns_limit_l_min -19
_diffrn_reflns_number 9374
_diffrn_reflns_point_group_measured_fraction_full 0.996
_diffrn_reflns_point_group_measured_fraction_max 0.848
_diffrn_reflns_theta_full 25.242
_diffrn_reflns_theta_max 29.021
_diffrn_reflns_theta_min 3.223
_diffrn_source 'micro-focus sealed X-ray tube'
_diffrn_source_type 'SuperNova (Mo) X-ray Source'
_exptl_absorpt_coefficient_mu 3.086
_exptl_absorpt_correction_T_max 1.00000
_exptl_absorpt_correction_T_min 0.93088
_exptl_absorpt_correction_type multi-scan
_exptl_absorpt_process_details
;
CrysAlisPro 1.171.42.92a (Rigaku Oxford Diffraction, 2023)
Empirical absorption correction using spherical harmonics,
implemented in SCALE3 ABSPACK scaling algorithm.
;
_exptl_crystal_colour colourless
_exptl_crystal_colour_primary colourless
_exptl_crystal_density_diffrn 1.953
_exptl_crystal_description block
_exptl_crystal_F_000 634
_exptl_crystal_size_max 0.23
_exptl_crystal_size_mid 0.2
_exptl_crystal_size_min 0.15
_refine_diff_density_max 0.741
_refine_diff_density_min -0.785
_refine_diff_density_rms 0.118
_refine_ls_extinction_method none
_refine_ls_goodness_of_fit_ref 1.031
_refine_ls_hydrogen_treatment constr
_refine_ls_matrix_type full
_refine_ls_number_parameters 329
_refine_ls_number_reflns 4959
_refine_ls_number_restraints 0
_refine_ls_restrained_S_all 1.031
_refine_ls_R_factor_all 0.0328
_refine_ls_R_factor_gt 0.0293
_refine_ls_shift/su_max 0.002
_refine_ls_shift/su_mean 0.000
_refine_ls_structure_factor_coef Fsqd
_refine_ls_weighting_details 'w=1/[\s^2^(Fo^2^)+(0.0231P)^2^+0.1485P] where P=(Fo^2^+2Fc^2^)/3'
_refine_ls_weighting_scheme calc
_refine_ls_wR_factor_gt 0.0606
_refine_ls_wR_factor_ref 0.0626
_reflns_Friedel_coverage 0.000
_reflns_number_gt 4582
_reflns_number_total 4959
_reflns_threshold_expression 'I > 2\s(I)'
_cod_data_source_file d3dt01869e2.cif
_cod_data_source_block cyj-gd-mof_auto
_cod_original_cell_volume 1101.19(10)
_cod_database_code 7714001
_shelx_shelxl_version_number 2014/7
_chemical_oxdiff_usercomment 'C1 H1 O1 N1 Gd1'
_shelx_space_group_comment
;
The symmetry employed for this shelxl refinement is uniquely defined
by the following loop, which should always be used as a source of
symmetry information in preference to the above space-group names.
They are only intended as comments.
;
_shelx_estimated_absorpt_t_max 0.655
_shelx_estimated_absorpt_t_min 0.537
_reflns_odcompleteness_completeness 99.62
_reflns_odcompleteness_iscentric 1
_reflns_odcompleteness_theta 26.32
_olex2_refinement_description
;
1. Fixed Uiso
 At 1.2 times of:
  All C(H) groups
 At 1.5 times of:
  All O(H) groups, All O(H,H) groups
2.a Rotating group:
 O11(H11A,H11B), O12(H12A,H12B), O13(H13A,H13B)
2.b Aromatic/amide H refined with riding coordinates:
 C2(H2), C4(H4), C6(H6), C8(H8A), C9(H9), C10(H10), C13(H13), C15(H15), C17(H17)
2.c Idealised tetrahedral OH refined as rotating group:
 O8(H8)
;
_olex2_submission_special_instructions 'No special instructions were received'
_oxdiff_exptl_absorpt_empirical_details
;
Empirical correction (ABSPACK) includes:
- Absorption correction using spherical harmonics
- Frame scaling
;
_oxdiff_exptl_absorpt_empirical_full_max 1.301
_oxdiff_exptl_absorpt_empirical_full_min 0.933

loop_
_space_group_symop_operation_xyz
'x, y, z'
'-x, -y, -z'

loop_
_atom_site_label
_atom_site_type_symbol
_atom_site_fract_x
_atom_site_fract_y
_atom_site_fract_z
_atom_site_U_iso_or_equiv
_atom_site_adp_type
_atom_site_occupancy
_atom_site_site_symmetry_order
_atom_site_calc_flag
_atom_site_refinement_flags_posn
_atom_site_refinement_flags_adp
_atom_site_refinement_flags_occupancy
_atom_site_disorder_assembly
_atom_site_disorder_group
Gd1 Gd 0.72796(2) 0.16701(2) 0.96422(2) 0.01667(6) Uani 1 1 d . . . . .
O1 O 0.2862(3) 0.5872(3) 0.99082(16) 0.0247(5) Uani 1 1 d . . . . .
O2 O 0.1674(3) 0.8021(3) 0.88696(16) 0.0254(5) Uani 1 1 d . . . . .
O3 O 0.2376(3) 0.0819(3) 0.94324(18) 0.0295(6) Uani 1 1 d . . . . .
O4 O -0.0163(3) 0.1471(3) 0.91920(18) 0.0311(6) Uani 1 1 d . . . . .
O5 O 0.6372(3) 0.3452(3) 0.82626(17) 0.0325(6) Uani 1 1 d . . . . .
O6 O 0.5191(3) 0.2705(3) 0.72644(18) 0.0348(7) Uani 1 1 d . . . . .
O7 O 0.6438(4) 0.8690(3) 0.77111(18) 0.0375(7) Uani 1 1 d . . . . .
O8 O 0.5186(4) 1.0400(3) 0.64192(19) 0.0470(8) Uani 1 1 d . . . . .
H8 H 0.5361 1.1022 0.6676 0.071 Uiso 1 1 calc GR . . . .
O9 O -0.0964(3) 0.6237(3) 0.65274(17) 0.0303(6) Uani 1 1 d . . . . .
O10 O 0.2831(3) 0.7732(3) 0.47580(16) 0.0334(6) Uani 1 1 d . . . . .
O11 O 0.4864(3) 0.2732(3) 1.06096(16) 0.0281(6) Uani 1 1 d . . . . .
H11A H 0.4385 0.2106 1.0701 0.042 Uiso 1 1 d GR . . . .
H11B H 0.4195 0.3586 1.0290 0.042 Uiso 1 1 d GR . . . .
O12 O 0.5283(3) 0.1022(3) 0.90475(17) 0.0293(6) Uani 1 1 d . . . . .
H12A H 0.4426 0.1328 0.9402 0.044 Uiso 1 1 d GR . . . .
H12B H 0.5588 0.0010 0.9127 0.044 Uiso 1 1 d GR . . . .
O13 O 0.8468(3) -0.0088(3) 0.84500(17) 0.0317(6) Uani 1 1 d . . . . .
H13A H 0.7890 -0.0596 0.8396 0.048 Uiso 1 1 d GR . . . .
H13B H 0.9370 -0.0828 0.8654 0.048 Uiso 1 1 d GR . . . .
N1 N 0.0942(4) 0.6991(3) 0.56560(19) 0.0258(7) Uani 1 1 d . . . . .
C1 C 0.1455(4) 0.5681(4) 0.8628(2) 0.0187(7) Uani 1 1 d . . . . .
C2 C 0.1604(4) 0.4176(4) 0.9055(2) 0.0209(7) Uani 1 1 d . . . . .
H2 H 0.2189 0.3682 0.9613 0.025 Uiso 1 1 calc R . . . .
C3 C 0.0873(4) 0.3409(4) 0.8644(2) 0.0182(7) Uani 1 1 d . . . . .
C4 C 0.0006(4) 0.4149(4) 0.7807(2) 0.0218(7) Uani 1 1 d . . . . .
H4 H -0.0540 0.3674 0.7554 0.026 Uiso 1 1 calc R . . . .
C5 C -0.0040(4) 0.5597(4) 0.7352(2) 0.0223(7) Uani 1 1 d . . . . .
C6 C 0.0664(4) 0.6386(4) 0.7759(2) 0.0218(7) Uani 1 1 d . . . . .
H6 H 0.0607 0.7370 0.7456 0.026 Uiso 1 1 calc R . . . .
C7 C -0.0445(4) 0.6888(4) 0.5679(2) 0.0240(7) Uani 1 1 d . . . . .
C8 C -0.1452(5) 0.7375(5) 0.4904(3) 0.0341(9) Uani 1 1 d . . . . .
H8A H -0.2415 0.7265 0.4956 0.041 Uiso 1 1 calc R . . . .
C9 C -0.0942(5) 0.8036(5) 0.4046(3) 0.0372(10) Uani 1 1 d . . . . .
H9 H -0.1585 0.8405 0.3508 0.045 Uiso 1 1 calc R . . . .
C10 C 0.0516(5) 0.8149(5) 0.3984(3) 0.0334(9) Uani 1 1 d . . . . .
H10 H 0.0883 0.8571 0.3412 0.040 Uiso 1 1 calc R . . . .
C11 C 0.1394(5) 0.7605(4) 0.4813(2) 0.0273(8) Uani 1 1 d . . . . .
C12 C 0.5161(4) 0.7872(4) 0.6651(2) 0.0221(7) Uani 1 1 d . . . . .
C13 C 0.5651(4) 0.6360(4) 0.7172(2) 0.0213(7) Uani 1 1 d . . . . .
H13 H 0.6299 0.6065 0.7702 0.026 Uiso 1 1 calc R . . . .
C14 C 0.5169(4) 0.5285(4) 0.6896(2) 0.0203(7) Uani 1 1 d . . . . .
C15 C 0.4244(4) 0.5701(4) 0.6093(2) 0.0244(8) Uani 1 1 d . . . . .
H15 H 0.3956 0.4972 0.5892 0.029 Uiso 1 1 calc R . . . .
C16 C 0.3751(4) 0.7232(4) 0.5589(2) 0.0240(8) Uani 1 1 d . . . . .
C17 C 0.4196(4) 0.8322(4) 0.5858(2) 0.0254(8) Uani 1 1 d . . . . .
H17 H 0.3855 0.9340 0.5514 0.031 Uiso 1 1 calc R . . . .
C18 C 0.2059(4) 0.6563(4) 0.9157(2) 0.0201(7) Uani 1 1 d . . . . .
C19 C 0.1025(4) 0.1802(4) 0.9119(2) 0.0190(7) Uani 1 1 d . . . . .
C20 C 0.5614(4) 0.3685(4) 0.7501(2) 0.0238(7) Uani 1 1 d . . . . .
C21 C 0.5669(5) 0.9017(4) 0.6984(3) 0.0281(8) Uani 1 1 d . . . . .

loop_
_atom_site_aniso_label
_atom_site_aniso_U_11
_atom_site_aniso_U_22
_atom_site_aniso_U_33
_atom_site_aniso_U_23
_atom_site_aniso_U_13
_atom_site_aniso_U_12
Gd1 0.01543(9) 0.01268(9) 0.02338(10) -0.00192(6) -0.00294(6) -0.00705(7)
O1 0.0311(15) 0.0155(12) 0.0279(13) -0.0001(10) -0.0131(11) -0.0088(11)
O2 0.0275(15) 0.0154(13) 0.0343(14) -0.0010(10) -0.0102(11) -0.0089(11)
O3 0.0227(14) 0.0219(14) 0.0446(15) 0.0048(11) -0.0107(11) -0.0120(12)
O4 0.0205(14) 0.0243(14) 0.0518(16) -0.0083(12) 0.0047(12) -0.0126(12)
O5 0.0406(17) 0.0226(14) 0.0359(15) 0.0065(11) -0.0197(12) -0.0153(13)
O6 0.053(2) 0.0232(14) 0.0361(15) -0.0030(11) -0.0092(13) -0.0224(14)
O7 0.052(2) 0.0320(16) 0.0381(15) -0.0047(12) -0.0150(13) -0.0234(15)
O8 0.087(3) 0.0288(16) 0.0381(16) 0.0029(13) -0.0169(16) -0.0365(18)
O9 0.0275(15) 0.0382(16) 0.0271(13) 0.0053(11) -0.0105(11) -0.0175(13)
O10 0.0368(17) 0.0467(17) 0.0218(13) 0.0087(11) -0.0118(11) -0.0256(15)
O11 0.0238(14) 0.0212(14) 0.0351(14) -0.0034(11) -0.0004(11) -0.0054(11)
O12 0.0230(14) 0.0325(15) 0.0369(14) -0.0105(11) 0.0025(11) -0.0142(13)
O13 0.0175(14) 0.0308(15) 0.0487(16) -0.0190(12) -0.0041(12) -0.0055(12)
N1 0.0280(18) 0.0282(17) 0.0228(15) 0.0010(12) -0.0091(12) -0.0134(15)
C1 0.0157(17) 0.0167(17) 0.0239(17) -0.0037(13) -0.0027(13) -0.0061(14)
C2 0.0236(19) 0.0202(18) 0.0189(16) 0.0002(13) -0.0036(14) -0.0097(16)
C3 0.0162(17) 0.0151(17) 0.0224(17) -0.0035(13) -0.0001(13) -0.0052(14)
C4 0.0205(19) 0.0212(18) 0.0286(18) -0.0066(14) -0.0013(14) -0.0121(16)
C5 0.0202(19) 0.028(2) 0.0181(17) -0.0018(14) -0.0066(13) -0.0091(16)
C6 0.0226(19) 0.0160(17) 0.0247(18) -0.0007(13) -0.0024(14) -0.0066(15)
C7 0.024(2) 0.0208(18) 0.0245(18) -0.0021(14) -0.0063(14) -0.0053(16)
C8 0.027(2) 0.045(3) 0.031(2) -0.0088(18) -0.0065(16) -0.013(2)
C9 0.029(2) 0.052(3) 0.0222(19) -0.0056(17) -0.0126(16) -0.006(2)
C10 0.035(2) 0.040(2) 0.0198(18) 0.0015(16) -0.0072(16) -0.011(2)
C11 0.033(2) 0.028(2) 0.0214(18) -0.0018(15) -0.0058(15) -0.0136(18)
C12 0.027(2) 0.0201(18) 0.0215(17) -0.0047(14) -0.0013(14) -0.0112(16)
C13 0.0230(19) 0.0222(18) 0.0204(17) -0.0017(13) -0.0023(14) -0.0112(16)
C14 0.0198(18) 0.0186(18) 0.0224(17) -0.0023(13) -0.0024(14) -0.0079(15)
C15 0.032(2) 0.026(2) 0.0190(17) -0.0055(14) 0.0000(15) -0.0148(17)
C16 0.026(2) 0.030(2) 0.0178(17) 0.0015(14) -0.0043(14) -0.0141(17)
C17 0.031(2) 0.0210(19) 0.0242(18) 0.0002(14) 0.0009(15) -0.0128(17)
C18 0.0188(18) 0.0159(17) 0.0271(18) -0.0035(13) -0.0008(14) -0.0083(15)
C19 0.0196(18) 0.0185(17) 0.0212(17) -0.0031(13) -0.0018(13) -0.0099(15)
C20 0.0219(19) 0.0202(18) 0.0278(19) -0.0041(14) 0.0000(15) -0.0072(16)
C21 0.035(2) 0.025(2) 0.029(2) -0.0054(15) 0.0006(17) -0.0160(18)

loop_
_atom_type_symbol
_atom_type_description
_atom_type_scat_dispersion_real
_atom_type_scat_dispersion_imag
_atom_type_scat_source
C C 0.0033 0.0016 'International Tables Vol C Tables 4.2.6.8 and 6.1.1.4'
H H 0.0000 0.0000 'International Tables Vol C Tables 4.2.6.8 and 6.1.1.4'
Gd Gd -0.1653 3.9035 'International Tables Vol C Tables 4.2.6.8 and 6.1.1.4'
N N 0.0061 0.0033 'International Tables Vol C Tables 4.2.6.8 and 6.1.1.4'
O O 0.0106 0.0060 'International Tables Vol C Tables 4.2.6.8 and 6.1.1.4'

loop_
_geom_angle_atom_site_label_1
_geom_angle_atom_site_label_2
_geom_angle_atom_site_label_3
_geom_angle
_geom_angle_site_symmetry_1
_geom_angle_site_symmetry_3
_geom_angle_publ_flag
O1 Gd1 O2 52.35(7) 2_667 2_667 ?
O1 Gd1 C18 26.15(9) 2_667 2_667 ?
O2 Gd1 C18 26.31(8) 2_667 2_667 ?
O3 Gd1 O1 132.31(8) 2_657 2_667 ?
O3 Gd1 O2 82.38(8) 2_657 2_667 ?
O3 Gd1 O11 85.84(9) 2_657 . ?
O3 Gd1 O12 75.57(9) 2_657 . ?
O3 Gd1 O13 78.14(9) 2_657 . ?
O3 Gd1 C18 108.10(9) 2_657 2_667 ?
O4 Gd1 O1 80.19(8) 1_655 2_667 ?
O4 Gd1 O2 76.10(8) 1_655 2_667 ?
O4 Gd1 O3 105.23(9) 1_655 2_657 ?
O4 Gd1 O11 149.78(8) 1_655 . ?
O4 Gd1 O12 136.98(8) 1_655 . ?
O4 Gd1 O13 68.58(8) 1_655 . ?
O4 Gd1 C18 75.05(9) 1_655 2_667 ?
O5 Gd1 O1 77.62(8) . 2_667 ?
O5 Gd1 O2 129.19(8) . 2_667 ?
O5 Gd1 O3 148.20(9) . 2_657 ?
O5 Gd1 O4 88.53(10) . 1_655 ?
O5 Gd1 O11 96.55(9) . . ?
O5 Gd1 O12 74.97(9) . . ?
O5 Gd1 O13 80.67(9) . . ?
O5 Gd1 C18 103.08(9) . 2_667 ?
O11 Gd1 O1 71.95(8) . 2_667 ?
O11 Gd1 O2 77.70(8) . 2_667 ?
O11 Gd1 O13 141.63(8) . . ?
O11 Gd1 C18 74.79(9) . 2_667 ?
O12 Gd1 O1 131.75(9) . 2_667 ?
O12 Gd1 O2 143.98(8) . 2_667 ?
O12 Gd1 O11 72.66(8) . . ?
O12 Gd1 O13 69.66(8) . . ?
O12 Gd1 C18 146.88(9) . 2_667 ?
O13 Gd1 O1 142.16(8) . 2_667 ?
O13 Gd1 O2 132.95(9) . 2_667 ?
O13 Gd1 C18 143.36(9) . 2_667 ?
C18 O1 Gd1 94.08(19) . 2_667 ?
C18 O2 Gd1 92.3(2) . 2_667 ?
C19 O3 Gd1 121.4(2) . 2_657 ?
C19 O4 Gd1 157.9(2) . 1_455 ?
C20 O5 Gd1 141.6(2) . . ?
C21 O8 H8 109.5 . . ?
C7 O9 C5 122.6(3) . . ?
C11 O10 C16 119.0(3) . . ?
Gd1 O11 H11A 110.0 . . ?
Gd1 O11 H11B 109.7 . . ?
H11A O11 H11B 104.0 . . ?
Gd1 O12 H12A 109.7 . . ?
Gd1 O12 H12B 110.2 . . ?
H12A O12 H12B 103.6 . . ?
Gd1 O13 H13A 110.5 . . ?
Gd1 O13 H13B 110.1 . . ?
H13A O13 H13B 103.6 . . ?
C7 N1 C11 116.4(3) . . ?
C2 C1 C6 120.2(3) . . ?
C2 C1 C18 118.6(3) . . ?
C6 C1 C18 121.0(3) . . ?
C1 C2 H2 120.0 . . ?
C1 C2 C3 119.9(3) . . ?
C3 C2 H2 120.0 . . ?
C2 C3 C19 119.3(3) . . ?
C4 C3 C2 119.8(3) . . ?
C4 C3 C19 120.8(3) . . ?
C3 C4 H4 120.2 . . ?
C5 C4 C3 119.7(3) . . ?
C5 C4 H4 120.2 . . ?
O9 C5 C6 124.0(3) . . ?
C4 C5 O9 114.7(3) . . ?
C4 C5 C6 121.0(3) . . ?
C1 C6 C5 119.1(3) . . ?
C1 C6 H6 120.5 . . ?
C5 C6 H6 120.5 . . ?
O9 C7 C8 115.8(3) . . ?
N1 C7 O9 119.0(3) . . ?
N1 C7 C8 125.2(3) . . ?
C7 C8 H8A 121.9 . . ?
C7 C8 C9 116.2(4) . . ?
C9 C8 H8A 121.9 . . ?
C8 C9 H9 119.7 . . ?
C10 C9 C8 120.6(4) . . ?
C10 C9 H9 119.7 . . ?
C9 C10 H10 121.7 . . ?
C11 C10 C9 116.6(3) . . ?
C11 C10 H10 121.7 . . ?
O10 C11 C10 116.8(3) . . ?
N1 C11 O10 118.2(3) . . ?
N1 C11 C10 124.9(4) . . ?
C13 C12 C17 120.6(3) . . ?
C13 C12 C21 118.2(3) . . ?
C17 C12 C21 121.1(3) . . ?
C12 C13 H13 120.2 . . ?
C12 C13 C14 119.6(3) . . ?
C14 C13 H13 120.2 . . ?
C13 C14 C20 119.4(3) . . ?
C15 C14 C13 120.5(3) . . ?
C15 C14 C20 120.1(3) . . ?
C14 C15 H15 120.7 . . ?
C14 C15 C16 118.7(3) . . ?
C16 C15 H15 120.7 . . ?
C15 C16 O10 121.9(3) . . ?
C17 C16 O10 116.3(3) . . ?
C17 C16 C15 121.7(3) . . ?
C12 C17 H17 120.6 . . ?
C16 C17 C12 118.8(3) . . ?
C16 C17 H17 120.6 . . ?
O1 C18 Gd1 59.78(15) . 2_667 ?
O1 C18 O2 120.7(3) . . ?
O1 C18 C1 120.0(3) . . ?
O2 C18 Gd1 61.35(16) . 2_667 ?
O2 C18 C1 119.1(3) . . ?
C1 C18 Gd1 170.2(2) . 2_667 ?
O3 C19 C3 118.0(3) . . ?
O4 C19 O3 122.4(3) . . ?
O4 C19 C3 119.6(3) . . ?
O5 C20 C14 115.5(3) . . ?
O6 C20 O5 124.2(3) . . ?
O6 C20 C14 120.3(3) . . ?
O7 C21 O8 123.8(3) . . ?
O7 C21 C12 122.9(3) . . ?
O8 C21 C12 113.3(3) . . ?

loop_
_geom_bond_atom_site_label_1
_geom_bond_atom_site_label_2
_geom_bond_distance
_geom_bond_site_symmetry_2
_geom_bond_publ_flag
Gd1 O1 2.473(2) 2_667 ?
Gd1 O2 2.507(2) 2_667 ?
Gd1 O3 2.377(2) 2_657 ?
Gd1 O4 2.323(2) 1_655 ?
Gd1 O5 2.290(2) . ?
Gd1 O11 2.434(2) . ?
Gd1 O12 2.428(2) . ?
Gd1 O13 2.449(2) . ?
Gd1 C18 2.854(3) 2_667 ?
O1 Gd1 2.473(2) 2_667 ?
O1 C18 1.261(4) . ?
O2 Gd1 2.507(2) 2_667 ?
O2 C18 1.266(4) . ?
O3 Gd1 2.377(2) 2_657 ?
O3 C19 1.267(4) . ?
O4 Gd1 2.323(2) 1_455 ?
O4 C19 1.248(4) . ?
O5 C20 1.274(4) . ?
O6 C20 1.250(4) . ?
O7 C21 1.221(4) . ?
O8 H8 0.8200 . ?
O8 C21 1.319(4) . ?
O9 C5 1.394(4) . ?
O9 C7 1.378(4) . ?
O10 C11 1.373(4) . ?
O10 C16 1.404(4) . ?
O11 H11A 0.8601 . ?
O11 H11B 0.8602 . ?
O12 H12A 0.8656 . ?
O12 H12B 0.8659 . ?
O13 H13A 0.8690 . ?
O13 H13B 0.8679 . ?
N1 C7 1.320(4) . ?
N1 C11 1.331(4) . ?
C1 C2 1.393(4) . ?
C1 C6 1.394(5) . ?
C1 C18 1.504(4) . ?
C2 H2 0.9300 . ?
C2 C3 1.398(4) . ?
C3 C4 1.391(5) . ?
C3 C19 1.496(4) . ?
C4 H4 0.9300 . ?
C4 C5 1.384(5) . ?
C5 C6 1.395(4) . ?
C6 H6 0.9300 . ?
C7 C8 1.387(5) . ?
C8 H8A 0.9300 . ?
C8 C9 1.390(5) . ?
C9 H9 0.9300 . ?
C9 C10 1.386(5) . ?
C10 H10 0.9300 . ?
C10 C11 1.380(5) . ?
C12 C13 1.386(5) . ?
C12 C17 1.387(5) . ?
C12 C21 1.506(5) . ?
C13 H13 0.9300 . ?
C13 C14 1.392(4) . ?
C14 C15 1.382(5) . ?
C14 C20 1.501(5) . ?
C15 H15 0.9300 . ?
C15 C16 1.392(5) . ?
C16 C17 1.378(5) . ?
C17 H17 0.9300 . ?
C18 Gd1 2.854(3) 2_667 ?
